data_4319170
loop_
_publ_author_name
'Pierre Blais'
'Justin K. Brask'
'Tristram Chivers'
'Gabriele Schatte'

_publ_contact_author_address
; Department of Chemistry
  University of Calgary
  Calgary Alberta T2N 1N4
  Canada
;
_publ_contact_author_email chivers@ucalgary.ca
_publ_contact_author_fax '001 403 289 9488'
_publ_contact_author_name 'Dr Tristram Chivers'
_publ_contact_author_phone '001 403 220 5741'
_publ_section_title
;
 Tetraaza Analogues of Lithium and Sodium Alums: Synthesis and X-ray
 Structures of the Single Strand Polymer
 [Li(THF)2{Al[SO2(NtBu)2]2}]\\infty and the Contact Ion Pairs
 [Na(15-crown-5)][Al{SO2(NtBu)2}2] and
 {[Na(15-crown-5)][O2S(\m-NBn)2Al(\m-NBnSO2NBn)]}2
;
_journal_name_full 'Inorganic Chemistry'
_journal_page_first 384
_journal_page_last 388
_journal_paper_doi 10.1021/ic0006549
_journal_volume 40
_journal_year 2001
_chemical_formula_moiety 'C24 H52 Al Li N4 O6 S2'
_chemical_formula_sum 'C24 H52 Al Li N4 O6 S2'
_chemical_formula_weight 590.74
_chemical_name_systematic
;
 ?
;
_space_group_IT_number 33
_symmetry_cell_setting orthorhombic
_symmetry_space_group_name_Hall 'P 2c -2n'
_symmetry_space_group_name_H-M 'P n a 21'
_atom_sites_solution_hydrogens geom
_atom_sites_solution_primary direct
_atom_sites_solution_secondary difmap
_cell_angle_alpha 90.00
_cell_angle_beta 90.00
_cell_angle_gamma 90.00
_cell_formula_units_Z 4
_cell_length_a 20.159(5)
_cell_length_b 10.354(3)
_cell_length_c 15.833(4)
_cell_measurement_reflns_used 2614
_cell_measurement_temperature 193(2)
_cell_volume 3304.8(15)
_computing_cell_refinement 'Bruker SAINT'
_computing_data_collection 'Bruker SMART'
_computing_data_reduction 'Bruker SHELXTL'
_computing_molecular_graphics 'ORTEP-3 (1.06) in WinGX-1.63'
_computing_publication_material WinGX-1.63
_computing_structure_refinement 'SHELXL-97 (Sheldrick, 1997)'
_computing_structure_solution 'Bruker SHELXTL'
_diffrn_ambient_temperature 193(2)
_diffrn_measured_fraction_theta_full 0.912
_diffrn_measured_fraction_theta_max 0.912
_diffrn_measurement_device_type 'CCD area detector'
_diffrn_measurement_method 'phi and omega scans'
_diffrn_radiation_monochromator graphite
_diffrn_radiation_source 'fine-focus rotating anode'
_diffrn_radiation_type MoK\a
_diffrn_radiation_wavelength 0.71073
_diffrn_reflns_av_R_equivalents 0.0799
_diffrn_reflns_av_sigmaI/netI 0.0654
_diffrn_reflns_limit_h_max 23
_diffrn_reflns_limit_h_min 0
_diffrn_reflns_limit_k_max 12
_diffrn_reflns_limit_k_min 0
_diffrn_reflns_limit_l_max 18
_diffrn_reflns_limit_l_min -14
_diffrn_reflns_number 10379
_diffrn_reflns_theta_full 24.71
_diffrn_reflns_theta_max 24.71
_diffrn_reflns_theta_min 2.02
_diffrn_standards_decay_% 'no decay'
_exptl_absorpt_coefficient_mu 0.227
_exptl_absorpt_correction_T_max 0.9475
_exptl_absorpt_correction_T_min 0.9066
_exptl_absorpt_correction_type empirical
_exptl_absorpt_process_details
;SADABS, V 2.01, Software for Area-Detector Absorption
  Corrections; Bruker AXS Inc., Madison, WI, 2000.
;
_exptl_crystal_colour colourless
_exptl_crystal_density_diffrn 1.187
_exptl_crystal_density_method 'not measured'
_exptl_crystal_description fragment
_exptl_crystal_F_000 1280
_exptl_crystal_size_max 0.44
_exptl_crystal_size_mid 0.37
_exptl_crystal_size_min 0.24
_refine_diff_density_max 0.301
_refine_diff_density_min -0.293
_refine_diff_density_rms 0.064
_refine_ls_abs_structure_details 'Flack H D (1983), Acta Cryst. A39, 876-881'
_refine_ls_abs_structure_Flack -0.09(11)
_refine_ls_extinction_method none
_refine_ls_goodness_of_fit_ref 0.974
_refine_ls_hydrogen_treatment mixed
_refine_ls_matrix_type full
_refine_ls_number_parameters 385
_refine_ls_number_reflns 4791
_refine_ls_number_restraints 25
_refine_ls_restrained_S_all 0.974
_refine_ls_R_factor_all 0.0720
_refine_ls_R_factor_gt 0.0540
_refine_ls_shift/su_max 0.000
_refine_ls_shift/su_mean 0.000
_refine_ls_structure_factor_coef Fsqd
_refine_ls_weighting_details 'calc w=1/[\s^2^(Fo^2^)+(0.0937P)^2^+0.0000P] where P=(Fo^2^+2Fc^2^)/3'
_refine_ls_weighting_scheme calc
_refine_ls_wR_factor_gt 0.1384
_refine_ls_wR_factor_ref 0.1493
_reflns_number_gt 3641
_reflns_number_total 4791
_reflns_threshold_expression >2sigma(I)
_cod_data_source_file ic0006549_3.cif
_cod_data_source_block 1
_cod_original_cell_volume 3304.7(15)
_cod_database_code 4319170

loop_
_symmetry_equiv_pos_as_xyz
'x, y, z'
'-x, -y, z+1/2'
'x+1/2, -y+1/2, z'
'-x+1/2, y+1/2, z+1/2'

loop_
_atom_site_label
_atom_site_type_symbol
_atom_site_fract_x
_atom_site_fract_y
_atom_site_fract_z
_atom_site_U_iso_or_equiv
_atom_site_adp_type
_atom_site_occupancy
_atom_site_symmetry_multiplicity
_atom_site_calc_flag
_atom_site_refinement_flags
_atom_site_disorder_assembly
_atom_site_disorder_group
S1 S 0.13739(5) 0.23804(11) 0.4638(2) 0.0370(3) Uani 1 1 d . . .
S2 S 0.21285(5) -0.11880(11) 0.2070(2) 0.0349(3) Uani 1 1 d . . .
Al Al 0.21327(6) 0.31995(13) 0.5817(2) 0.0313(4) Uani 1 1 d . . .
O1 O 0.16206(18) 0.1742(3) 0.3876(3) 0.0469(10) Uani 1 1 d . . .
O2 O 0.06685(16) 0.2499(4) 0.4633(4) 0.0578(10) Uani 1 1 d . . .
O3 O 0.18097(16) 0.0054(3) 0.2216(3) 0.0469(9) Uani 1 1 d . . .
O4 O 0.19707(17) -0.2079(4) 0.2748(3) 0.0490(10) Uani 1 1 d . . .
O5 O 0.10297(16) 0.2412(3) 0.2024(3) 0.0537(10) Uani 1 1 d . . .
O6 O 0.03999(18) 0.0109(4) 0.3094(3) 0.0571(11) Uani 1 1 d . . .
N1 N 0.16718(18) 0.1755(4) 0.5481(3) 0.0331(10) Uani 1 1 d . . .
N2 N 0.1760(2) 0.3731(4) 0.4824(3) 0.0384(10) Uani 1 1 d . A .
N3 N 0.19907(18) -0.1762(4) 0.1137(3) 0.0366(11) Uani 1 1 d . . .
N4 N 0.29092(18) -0.1045(4) 0.1871(3) 0.0333(10) Uani 1 1 d . . .
C10 C 0.1601(2) 0.0379(4) 0.5729(4) 0.0357(12) Uani 1 1 d . . .
C11 C 0.1985(3) -0.0493(6) 0.5167(5) 0.068(2) Uani 1 1 d . . .
H11A H 0.1798 -0.0463 0.4596 0.082 Uiso 1 1 calc R . .
H11B H 0.1960 -0.1379 0.5383 0.082 Uiso 1 1 calc R . .
H11C H 0.2449 -0.0214 0.5151 0.082 Uiso 1 1 calc R . .
C12 C 0.0875(3) 0.0005(6) 0.5795(6) 0.074(2) Uani 1 1 d . . .
H12A H 0.0646 0.0608 0.6172 0.089 Uiso 1 1 calc R . .
H12B H 0.0839 -0.0873 0.6021 0.089 Uiso 1 1 calc R . .
H12C H 0.0671 0.0038 0.5233 0.089 Uiso 1 1 calc R . .
C13 C 0.1909(3) 0.0306(6) 0.6615(5) 0.0599(18) Uani 1 1 d . . .
H13A H 0.2379 0.0547 0.6585 0.072 Uiso 1 1 calc R . .
H13B H 0.1869 -0.0577 0.6832 0.072 Uiso 1 1 calc R . .
H13C H 0.1676 0.0901 0.6994 0.072 Uiso 1 1 calc R . .
C20 C 0.1736(3) 0.4893(5) 0.4265(2) 0.0514(16) Uani 1 1 d D . .
C21 C 0.1842(11) 0.463(3) 0.3336(4) 0.076(8) Uani 0.50 1 d PDU A 1
H21A H 0.1842 0.5453 0.3026 0.092 Uiso 0.50 1 calc PR A 1
H21B H 0.1485 0.4080 0.3124 0.092 Uiso 0.50 1 calc PR A 1
H21C H 0.2269 0.4199 0.3255 0.092 Uiso 0.50 1 calc PR A 1
C22 C 0.2284(6) 0.5765(15) 0.4580(12) 0.050(4) Uani 0.50 1 d PDU A 1
H22A H 0.2244 0.6614 0.4310 0.060 Uiso 0.50 1 calc PR A 1
H22B H 0.2715 0.5385 0.4440 0.060 Uiso 0.50 1 calc PR A 1
H22C H 0.2246 0.5863 0.5194 0.060 Uiso 0.50 1 calc PR A 1
C23 C 0.1094(6) 0.5585(18) 0.4453(15) 0.088(7) Uani 0.50 1 d PDU A 1
H23A H 0.1086 0.5846 0.5047 0.105 Uiso 0.50 1 calc PR A 1
H23B H 0.0720 0.5006 0.4339 0.105 Uiso 0.50 1 calc PR A 1
H23C H 0.1058 0.6353 0.4093 0.105 Uiso 0.50 1 calc PR A 1
C21' C 0.2142(10) 0.458(3) 0.3510(12) 0.062(6) Uani 0.50 1 d PDU A 2
H21D H 0.2194 0.5356 0.3161 0.074 Uiso 0.50 1 calc PR A 2
H21E H 0.1921 0.3905 0.3180 0.074 Uiso 0.50 1 calc PR A 2
H21F H 0.2580 0.4275 0.3689 0.074 Uiso 0.50 1 calc PR A 2
C22' C 0.1953(15) 0.600(2) 0.4771(15) 0.143(13) Uani 0.50 1 d PDU A 2
H22D H 0.2395 0.5827 0.5002 0.171 Uiso 0.50 1 calc PR A 2
H22E H 0.1640 0.6136 0.5236 0.171 Uiso 0.50 1 calc PR A 2
H22F H 0.1968 0.6772 0.4415 0.171 Uiso 0.50 1 calc PR A 2
C23' C 0.1011(10) 0.512(2) 0.3943(12) 0.102(9) Uani 0.50 1 d PDU A 2
H23D H 0.0712 0.5204 0.4428 0.122 Uiso 0.50 1 calc PR A 2
H23E H 0.0872 0.4391 0.3593 0.122 Uiso 0.50 1 calc PR A 2
H23F H 0.0996 0.5918 0.3608 0.122 Uiso 0.50 1 calc PR A 2
C30 C 0.1334(2) -0.2193(5) 0.0823(4) 0.0411(13) Uani 1 1 d . . .
C31 C 0.1445(3) -0.2615(7) -0.0085(5) 0.068(2) Uani 1 1 d . . .
H31A H 0.1593 -0.1874 -0.0421 0.082 Uiso 1 1 calc R . .
H31B H 0.1029 -0.2951 -0.0319 0.082 Uiso 1 1 calc R . .
H31C H 0.1784 -0.3292 -0.0102 0.082 Uiso 1 1 calc R . .
C32 C 0.1083(3) -0.3366(6) 0.1333(6) 0.077(2) Uani 1 1 d . . .
H32A H 0.1357 -0.4122 0.1202 0.092 Uiso 1 1 calc R . .
H32B H 0.0620 -0.3545 0.1182 0.092 Uiso 1 1 calc R . .
H32C H 0.1112 -0.3175 0.1938 0.092 Uiso 1 1 calc R . .
C33 C 0.0841(3) -0.1110(6) 0.0837(5) 0.0605(17) Uani 1 1 d . . .
H33A H 0.0779 -0.0813 0.1419 0.073 Uiso 1 1 calc R . .
H33B H 0.0416 -0.1415 0.0611 0.073 Uiso 1 1 calc R . .
H33C H 0.1004 -0.0394 0.0489 0.073 Uiso 1 1 calc R . .
C40 C 0.3389(2) -0.0395(5) 0.2440(4) 0.0433(14) Uani 1 1 d . . .
C41 C 0.4070(3) -0.0731(7) 0.2068(5) 0.0694(19) Uani 1 1 d . . .
H41A H 0.4120 -0.1672 0.2042 0.083 Uiso 1 1 calc R . .
H41B H 0.4419 -0.0368 0.2428 0.083 Uiso 1 1 calc R . .
H41C H 0.4106 -0.0369 0.1498 0.083 Uiso 1 1 calc R . .
C42 C 0.3337(3) -0.0895(7) 0.3335(4) 0.0663(19) Uani 1 1 d . . .
H42A H 0.2903 -0.0666 0.3569 0.080 Uiso 1 1 calc R . .
H42B H 0.3688 -0.0505 0.3681 0.080 Uiso 1 1 calc R . .
H42C H 0.3388 -0.1836 0.3335 0.080 Uiso 1 1 calc R . .
C43 C 0.3299(4) 0.1074(6) 0.2407(5) 0.078(2) Uani 1 1 d . . .
H43A H 0.3292 0.1360 0.1817 0.094 Uiso 1 1 calc R . .
H43B H 0.3668 0.1493 0.2703 0.094 Uiso 1 1 calc R . .
H43C H 0.2880 0.1310 0.2680 0.094 Uiso 1 1 calc R . .
C51 C 0.1498(3) 0.2742(7) 0.1394(5) 0.0631(18) Uani 1 1 d . . .
H51A H 0.1815 0.2023 0.1308 0.076 Uiso 1 1 calc R . .
H51B H 0.1751 0.3519 0.1566 0.076 Uiso 1 1 calc R . .
C52 C 0.1120(4) 0.3007(8) 0.0587(5) 0.081(2) Uani 1 1 d . . .
H52A H 0.1284 0.3799 0.0306 0.097 Uiso 1 1 calc R . .
H52B H 0.1156 0.2272 0.0190 0.097 Uiso 1 1 calc R . .
C53 C 0.0430(4) 0.3174(8) 0.0884(7) 0.099(3) Uani 1 1 d . . .
H53A H 0.0258 0.4031 0.0715 0.119 Uiso 1 1 calc R . .
H53B H 0.0140 0.2499 0.0640 0.119 Uiso 1 1 calc R . .
C54 C 0.0446(4) 0.3063(9) 0.1804(7) 0.117(4) Uani 1 1 d . . .
H54A H 0.0440 0.3932 0.2065 0.140 Uiso 1 1 calc R . .
H54B H 0.0054 0.2577 0.2006 0.140 Uiso 1 1 calc R . .
C61 C -0.0243(3) 0.0575(6) 0.3306(5) 0.0613(18) Uani 1 1 d . . .
H61A H -0.0462 0.0941 0.2800 0.074 Uiso 1 1 calc R . .
H61B H -0.0210 0.1260 0.3740 0.074 Uiso 1 1 calc R . .
C62 C -0.0636(3) -0.0553(7) 0.3640(6) 0.081(2) Uani 1 1 d . . .
H62A H -0.0803 -0.0371 0.4215 0.098 Uiso 1 1 calc R . .
H62B H -0.1017 -0.0746 0.3266 0.098 Uiso 1 1 calc R . .
C63 C -0.0178(4) -0.1600(8) 0.3650(9) 0.133(4) Uani 1 1 d . . .
H63A H -0.0117 -0.1904 0.4238 0.160 Uiso 1 1 calc R . .
H63B H -0.0359 -0.2325 0.3314 0.160 Uiso 1 1 calc R . .
C64 C 0.0425(4) -0.1230(7) 0.3322(7) 0.103(3) Uani 1 1 d . . .
H64A H 0.0530 -0.1758 0.2818 0.124 Uiso 1 1 calc R . .
H64B H 0.0779 -0.1371 0.3747 0.124 Uiso 1 1 calc R . .
Li Li 0.1227(4) 0.1083(8) 0.2864(6) 0.039(2) Uani 1 1 d . . .

loop_
_atom_site_aniso_label
_atom_site_aniso_U_11
_atom_site_aniso_U_22
_atom_site_aniso_U_33
_atom_site_aniso_U_23
_atom_site_aniso_U_13
_atom_site_aniso_U_12
S1 0.0467(6) 0.0301(6) 0.0342(8) -0.0023(7) -0.0056(6) 0.0021(5)
S2 0.0407(6) 0.0297(6) 0.0344(9) -0.0060(7) 0.0015(6) 0.0031(5)
Al 0.0403(7) 0.0237(7) 0.0300(10) -0.0033(7) -0.0010(6) -0.0015(6)
O1 0.072(2) 0.037(2) 0.032(3) -0.011(2) -0.0031(17) -0.0029(19)
O2 0.0521(19) 0.061(2) 0.060(3) -0.012(2) -0.018(2) 0.0057(18)
O3 0.060(2) 0.0357(19) 0.045(3) -0.013(2) 0.0055(18) 0.0110(16)
O4 0.057(2) 0.045(2) 0.044(3) 0.013(2) 0.0089(17) -0.0068(17)
O5 0.057(2) 0.047(2) 0.056(3) 0.011(2) 0.0036(19) 0.0094(17)
O6 0.059(2) 0.042(2) 0.071(3) -0.008(2) 0.021(2) -0.0110(18)
N1 0.042(2) 0.026(2) 0.031(3) 0.003(2) -0.0032(17) -0.0045(17)
N2 0.070(3) 0.023(2) 0.022(3) 0.001(2) -0.0019(19) -0.0061(19)
N3 0.040(2) 0.034(2) 0.036(3) -0.007(2) -0.0004(17) 0.0048(18)
N4 0.046(2) 0.032(2) 0.022(3) -0.0023(19) 0.0025(17) -0.0010(17)
C10 0.041(2) 0.026(2) 0.040(4) 0.002(3) -0.005(2) -0.004(2)
C11 0.096(5) 0.035(3) 0.074(6) -0.002(4) 0.002(4) 0.021(3)
C12 0.056(3) 0.058(4) 0.108(6) 0.019(4) -0.005(4) -0.018(3)
C13 0.081(4) 0.042(4) 0.056(5) 0.018(3) -0.001(3) -0.012(3)
C20 0.081(4) 0.027(3) 0.047(5) 0.008(3) 0.003(3) 0.002(3)
C21 0.13(2) 0.042(10) 0.059(14) 0.006(9) -0.008(12) -0.019(13)
C22 0.099(9) 0.016(8) 0.035(13) -0.006(7) -0.009(7) -0.010(6)
C23 0.074(9) 0.066(11) 0.12(2) 0.015(14) -0.009(11) 0.035(8)
C21' 0.098(14) 0.043(9) 0.045(12) 0.010(10) 0.021(9) -0.007(11)
C22' 0.37(4) 0.024(9) 0.033(13) -0.014(9) 0.00(2) -0.04(2)
C23' 0.161(18) 0.091(18) 0.053(15) 0.068(13) 0.031(11) 0.047(13)
C30 0.035(2) 0.045(3) 0.043(4) -0.006(3) -0.006(2) 0.004(2)
C31 0.052(3) 0.083(5) 0.069(6) -0.034(4) -0.015(3) 0.008(3)
C32 0.065(4) 0.055(4) 0.110(7) -0.006(4) -0.012(4) -0.026(3)
C33 0.051(3) 0.065(4) 0.066(5) -0.012(4) -0.013(3) 0.012(3)
C40 0.046(3) 0.042(3) 0.041(4) -0.008(3) -0.005(2) -0.004(2)
C41 0.047(3) 0.097(5) 0.065(5) -0.016(4) -0.002(3) -0.021(3)
C42 0.052(3) 0.098(5) 0.049(5) 0.003(4) -0.008(3) -0.015(3)
C43 0.101(5) 0.037(3) 0.096(6) -0.017(4) -0.033(4) -0.009(3)
C51 0.067(4) 0.076(5) 0.047(5) 0.018(4) -0.001(3) -0.005(3)
C52 0.109(6) 0.068(5) 0.066(6) -0.010(4) -0.011(4) -0.013(4)
C53 0.092(6) 0.090(6) 0.116(8) 0.037(6) -0.057(5) -0.025(4)
C54 0.075(5) 0.129(8) 0.145(10) 0.075(7) 0.010(5) 0.045(5)
C61 0.045(3) 0.061(4) 0.077(5) -0.008(4) 0.007(3) -0.006(3)
C62 0.065(4) 0.077(5) 0.102(7) 0.005(4) 0.025(4) -0.014(4)
C63 0.072(5) 0.091(6) 0.238(13) 0.060(7) 0.025(6) -0.020(5)
C64 0.091(5) 0.052(4) 0.166(9) 0.013(5) 0.066(5) -0.010(4)
Li 0.045(4) 0.030(4) 0.041(6) -0.008(4) 0.007(4) 0.001(3)

loop_
_atom_type_symbol
_atom_type_description
_atom_type_scat_dispersion_real
_atom_type_scat_dispersion_imag
_atom_type_scat_source
C C 0.0033 0.0016 'International Tables Vol C Tables 4.2.6.8 and 6.1.1.4'
H H 0.0000 0.0000 'International Tables Vol C Tables 4.2.6.8 and 6.1.1.4'
Li Li -0.0003 0.0001 'International Tables Vol C Tables 4.2.6.8 and 6.1.1.4'
N N 0.0061 0.0033 'International Tables Vol C Tables 4.2.6.8 and 6.1.1.4'
O O 0.0106 0.0060 'International Tables Vol C Tables 4.2.6.8 and 6.1.1.4'
Al Al 0.0645 0.0514 'International Tables Vol C Tables 4.2.6.8 and 6.1.1.4'
S S 0.1246 0.1234 'International Tables Vol C Tables 4.2.6.8 and 6.1.1.4'

loop_
_geom_angle_atom_site_label_1
_geom_angle_atom_site_label_2
_geom_angle_atom_site_label_3
_geom_angle
_geom_angle_site_symmetry_1
_geom_angle_site_symmetry_3
_geom_angle_publ_flag
O2 S1 O1 111.9(2) . . ?
O2 S1 N1 114.4(3) . . ?
O1 S1 N1 112.2(2) . . ?
O2 S1 N2 113.8(2) . . ?
O1 S1 N2 112.1(2) . . ?
N1 S1 N2 91.0(2) . . ?
O2 S1 Al 124.9(2) . . ?
O1 S1 Al 123.26(15) . . ?
N1 S1 Al 45.66(14) . . ?
N2 S1 Al 45.35(15) . . ?
O4 S2 O3 110.3(2) . . ?
O4 S2 N4 114.7(2) . . ?
O3 S2 N4 112.4(2) . . ?
O4 S2 N3 113.9(2) . . ?
O3 S2 N3 113.2(2) . . ?
N4 S2 N3 91.3(2) . . ?
O4 S2 Al 122.91(17) . 4_544 ?
O3 S2 Al 126.77(18) . 4_544 ?
N4 S2 Al 45.84(16) . 4_544 ?
N3 S2 Al 45.65(14) . 4_544 ?
N2 Al N3 128.7(2) . 4 ?
N2 Al N1 77.77(19) . . ?
N3 Al N1 125.65(19) 4 . ?
N2 Al N4 129.14(19) . 4 ?
N3 Al N4 77.65(18) 4 4 ?
N1 Al N4 125.7(2) . 4 ?
N2 Al S1 39.29(13) . . ?
N3 Al S1 141.50(15) 4 . ?
N1 Al S1 38.48(13) . . ?
N4 Al S1 140.65(14) 4 . ?
N2 Al S2 146.21(14) . 4 ?
N3 Al S2 38.95(14) 4 4 ?
N1 Al S2 136.02(15) . 4 ?
N4 Al S2 38.83(12) 4 4 ?
S1 Al S2 174.48(7) . 4 ?
S1 O1 Li 135.3(3) . . ?
S2 O3 Li 149.1(4) . . ?
C54 O5 C51 105.5(5) . . ?
C54 O5 Li 132.8(5) . . ?
C51 O5 Li 120.9(4) . . ?
C61 O6 C64 107.6(5) . . ?
C61 O6 Li 129.5(4) . . ?
C64 O6 Li 120.5(4) . . ?
C10 N1 S1 125.0(3) . . ?
C10 N1 Al 138.8(3) . . ?
S1 N1 Al 95.9(2) . . ?
C20 N2 S1 124.7(3) . . ?
C20 N2 Al 139.9(3) . . ?
S1 N2 Al 95.4(2) . . ?
C30 N3 S2 124.8(4) . . ?
C30 N3 Al 139.4(4) . 4_544 ?
S2 N3 Al 95.40(19) . 4_544 ?
C40 N4 S2 124.0(3) . . ?
C40 N4 Al 140.5(3) . 4_544 ?
S2 N4 Al 95.3(2) . 4_544 ?
N1 C10 C11 112.0(5) . . ?
N1 C10 C12 110.8(4) . . ?
C11 C10 C12 112.8(5) . . ?
N1 C10 C13 104.5(4) . . ?
C11 C10 C13 107.9(5) . . ?
C12 C10 C13 108.4(5) . . ?
C22' C20 C21' 116.6(15) . . ?
C22' C20 N2 107.2(11) . . ?
C21' C20 N2 106.5(11) . . ?
C22' C20 C21 129.1(17) . . ?
C21' C20 C21 25.7(10) . . ?
N2 C20 C21 115.4(12) . . ?
C22' C20 C23 77.1(15) . . ?
C21' C20 C23 137.3(13) . . ?
N2 C20 C23 107.0(9) . . ?
C21 C20 C23 113.4(13) . . ?
C22' C20 C22 30.0(11) . . ?
C21' C20 C22 89.6(13) . . ?
N2 C20 C22 105.2(9) . . ?
C21 C20 C22 108.9(12) . . ?
C23 C20 C22 106.2(10) . . ?
C22' C20 C23' 109.7(14) . . ?
C21' C20 C23' 106.6(12) . . ?
N2 C20 C23' 110.1(8) . . ?
C21 C20 C23' 80.9(12) . . ?
C23 C20 C23' 36.0(8) . . ?
C22 C20 C23' 134.3(11) . . ?
N3 C30 C33 111.3(4) . . ?
N3 C30 C31 105.9(4) . . ?
C33 C30 C31 109.0(5) . . ?
N3 C30 C32 110.8(4) . . ?
C33 C30 C32 111.3(5) . . ?
C31 C30 C32 108.5(5) . . ?
N4 C40 C42 111.7(4) . . ?
N4 C40 C43 110.7(4) . . ?
C42 C40 C43 111.3(5) . . ?
N4 C40 C41 104.4(5) . . ?
C42 C40 C41 110.1(5) . . ?
C43 C40 C41 108.5(5) . . ?
O5 C51 C52 107.6(5) . . ?
C53 C52 C51 103.1(6) . . ?
C54 C53 C52 106.7(6) . . ?
O5 C54 C53 107.8(7) . . ?
O6 C61 C62 107.3(5) . . ?
C63 C62 C61 104.7(6) . . ?
C64 C63 C62 110.9(7) . . ?
C63 C64 O6 109.4(7) . . ?
O3 Li O1 113.4(4) . . ?
O3 Li O5 98.8(4) . . ?
O1 Li O5 113.8(4) . . ?
O3 Li O6 109.6(4) . . ?
O1 Li O6 112.1(5) . . ?
O5 Li O6 108.2(4) . . ?

loop_
_geom_bond_atom_site_label_1
_geom_bond_atom_site_label_2
_geom_bond_distance
_geom_bond_site_symmetry_2
_geom_bond_publ_flag
S1 O2 1.427(4) . ?
S1 O1 1.463(4) . ?
S1 N1 1.600(4) . ?
S1 N2 1.627(4) . ?
S1 Al 2.558(2) . ?
S2 O4 1.451(4) . ?
S2 O3 1.457(3) . ?
S2 N4 1.612(4) . ?
S2 N3 1.616(5) . ?
S2 Al 2.5595(19) 4_544 ?
Al N2 1.828(4) . ?
Al N3 1.838(4) 4 ?
Al N1 1.839(4) . ?
Al N4 1.844(5) 4 ?
Al S2 2.5595(19) 4 ?
O1 Li 1.914(10) . ?
O3 Li 1.889(9) . ?
O5 C54 1.400(7) . ?
O5 C51 1.417(7) . ?
O5 Li 1.954(10) . ?
O6 C61 1.423(6) . ?
O6 C64 1.434(8) . ?
O6 Li 1.982(8) . ?
N1 C10 1.485(6) . ?
N2 C20 1.495(7) . ?
N3 C30 1.482(6) . ?
N3 Al 1.838(4) 4_544 ?
N4 C40 1.483(7) . ?
N4 Al 1.844(5) 4_544 ?
C10 C11 1.486(8) . ?
C10 C12 1.518(7) . ?
C10 C13 1.536(8) . ?
C20 C22' 1.464(19) . ?
C20 C21' 1.485(18) . ?
C20 C21 1.5099(11) . ?
C20 C23 1.5100(11) . ?
C20 C22 1.5103(11) . ?
C20 C23' 1.57(2) . ?
C30 C33 1.500(7) . ?
C30 C31 1.519(8) . ?
C30 C32 1.544(8) . ?
C40 C42 1.513(8) . ?
C40 C43 1.533(8) . ?
C40 C41 1.533(8) . ?
C51 C52 1.512(9) . ?
C52 C53 1.479(11) . ?
C53 C54 1.461(13) . ?
C61 C62 1.507(8) . ?
C62 C63 1.424(10) . ?
C63 C64 1.377(10) . ?

loop_
_geom_torsion_atom_site_label_1
_geom_torsion_atom_site_label_2
_geom_torsion_atom_site_label_3
_geom_torsion_atom_site_label_4
_geom_torsion
_geom_torsion_site_symmetry_1
_geom_torsion_site_symmetry_2
_geom_torsion_site_symmetry_3
_geom_torsion_site_symmetry_4
_geom_torsion_publ_flag
O2 S1 Al N2 -90.2(3) . . . . ?
O1 S1 Al N2 89.1(3) . . . . ?
N1 S1 Al N2 178.5(3) . . . . ?
O2 S1 Al N3 176.9(3) . . . 4 ?
O1 S1 Al N3 -3.8(3) . . . 4 ?
N1 S1 Al N3 85.6(3) . . . 4 ?
N2 S1 Al N3 -92.9(3) . . . 4 ?
O2 S1 Al N1 91.4(3) . . . . ?
O1 S1 Al N1 -89.4(3) . . . . ?
N2 S1 Al N1 -178.5(3) . . . . ?
O2 S1 Al N4 4.5(3) . . . 4 ?
O1 S1 Al N4 -176.3(3) . . . 4 ?
N1 S1 Al N4 -86.8(3) . . . 4 ?
N2 S1 Al N4 94.7(3) . . . 4 ?
O2 S1 O1 Li 2.5(6) . . . . ?
N1 S1 O1 Li 132.7(5) . . . . ?
N2 S1 O1 Li -126.7(5) . . . . ?
Al S1 O1 Li -176.8(4) . . . . ?
O4 S2 O3 Li -5.6(8) . . . . ?
N4 S2 O3 Li -134.9(7) . . . . ?
N3 S2 O3 Li 123.3(7) . . . . ?
Al S2 O3 Li 174.3(6) 4_544 . . . ?
O2 S1 N1 C10 70.5(4) . . . . ?
O1 S1 N1 C10 -58.3(4) . . . . ?
N2 S1 N1 C10 -172.7(4) . . . . ?
Al S1 N1 C10 -173.8(5) . . . . ?
O2 S1 N1 Al -115.7(2) . . . . ?
O1 S1 N1 Al 115.5(2) . . . . ?
N2 S1 N1 Al 1.1(2) . . . . ?
N2 Al N1 C10 171.2(5) . . . . ?
N3 Al N1 C10 42.0(6) 4 . . . ?
N4 Al N1 C10 -59.0(5) 4 . . . ?
S1 Al N1 C10 172.2(6) . . . . ?
S2 Al N1 C10 -8.6(6) 4 . . . ?
N2 Al N1 S1 -1.0(2) . . . . ?
N3 Al N1 S1 -130.2(2) 4 . . . ?
N4 Al N1 S1 128.8(2) 4 . . . ?
S2 Al N1 S1 179.22(11) 4 . . . ?
O2 S1 N2 C20 -63.7(5) . . . . ?
O1 S1 N2 C20 64.5(4) . . . . ?
N1 S1 N2 C20 179.0(4) . . . . ?
Al S1 N2 C20 -180.0(5) . . . . ?
O2 S1 N2 Al 116.3(3) . . . . ?
O1 S1 N2 Al -115.6(2) . . . . ?
N1 S1 N2 Al -1.1(2) . . . . ?
N3 Al N2 C20 -52.9(6) 4 . . . ?
N1 Al N2 C20 -179.1(6) . . . . ?
N4 Al N2 C20 54.5(6) 4 . . . ?
S1 Al N2 C20 179.9(7) . . . . ?
S2 Al N2 C20 0.7(7) 4 . . . ?
N3 Al N2 S1 127.2(2) 4 . . . ?
N1 Al N2 S1 0.97(19) . . . . ?
N4 Al N2 S1 -125.4(2) 4 . . . ?
S2 Al N2 S1 -179.28(14) 4 . . . ?
O4 S2 N3 C30 60.5(4) . . . . ?
O3 S2 N3 C30 -66.6(4) . . . . ?
N4 S2 N3 C30 178.3(4) . . . . ?
Al S2 N3 C30 173.9(5) 4_544 . . . ?
O4 S2 N3 Al -113.5(2) . . . 4_544 ?
O3 S2 N3 Al 119.4(2) . . . 4_544 ?
N4 S2 N3 Al 4.3(2) . . . 4_544 ?
O4 S2 N4 C40 -70.5(4) . . . . ?
O3 S2 N4 C40 56.5(5) . . . . ?
N3 S2 N4 C40 172.4(4) . . . . ?
Al S2 N4 C40 176.7(5) 4_544 . . . ?
O4 S2 N4 Al 112.8(2) . . . 4_544 ?
O3 S2 N4 Al -120.2(2) . . . 4_544 ?
N3 S2 N4 Al -4.3(2) . . . 4_544 ?
S1 N1 C10 C11 68.9(5) . . . . ?
Al N1 C10 C11 -101.6(6) . . . . ?
S1 N1 C10 C12 -58.0(6) . . . . ?
Al N1 C10 C12 131.4(5) . . . . ?
S1 N1 C10 C13 -174.6(4) . . . . ?
Al N1 C10 C13 14.9(7) . . . . ?
S1 N2 C20 C22' 161.7(13) . . . . ?
Al N2 C20 C22' -18.3(14) . . . . ?
S1 N2 C20 C21' -72.9(10) . . . . ?
Al N2 C20 C21' 107.2(10) . . . . ?
S1 N2 C20 C21 -47.0(11) . . . . ?
Al N2 C20 C21 133.1(11) . . . . ?
S1 N2 C20 C23 80.3(10) . . . . ?
Al N2 C20 C23 -99.6(10) . . . . ?
S1 N2 C20 C22 -167.1(7) . . . . ?
Al N2 C20 C22 13.0(9) . . . . ?
S1 N2 C20 C23' 42.4(11) . . . . ?
Al N2 C20 C23' -137.6(10) . . . . ?
S2 N3 C30 C33 60.1(6) . . . . ?
Al N3 C30 C33 -129.2(5) 4_544 . . . ?
S2 N3 C30 C31 178.4(4) . . . . ?
Al N3 C30 C31 -10.9(7) 4_544 . . . ?
S2 N3 C30 C32 -64.2(6) . . . . ?
Al N3 C30 C32 106.6(6) 4_544 . . . ?
S2 N4 C40 C42 50.6(6) . . . . ?
Al N4 C40 C42 -134.5(5) 4_544 . . . ?
S2 N4 C40 C43 -73.9(6) . . . . ?
Al N4 C40 C43 100.9(6) 4_544 . . . ?
S2 N4 C40 C41 169.5(4) . . . . ?
Al N4 C40 C41 -15.7(8) 4_544 . . . ?
C54 O5 C51 C52 -29.1(8) . . . . ?
Li O5 C51 C52 142.5(5) . . . . ?
O5 C51 C52 C53 16.0(8) . . . . ?
C51 C52 C53 C54 2.4(9) . . . . ?
C51 O5 C54 C53 30.8(9) . . . . ?
Li O5 C54 C53 -139.4(6) . . . . ?
C52 C53 C54 O5 -20.5(10) . . . . ?
C64 O6 C61 C62 -2.8(8) . . . . ?
Li O6 C61 C62 -165.0(6) . . . . ?
O6 C61 C62 C63 3.5(9) . . . . ?
C61 C62 C63 C64 -3.0(13) . . . . ?
C62 C63 C64 O6 1.4(14) . . . . ?
C61 O6 C64 C63 1.0(11) . . . . ?
Li O6 C64 C63 165.1(8) . . . . ?
S2 O3 Li O1 80.6(8) . . . . ?
S2 O3 Li O5 -158.6(5) . . . . ?
S2 O3 Li O6 -45.6(9) . . . . ?
S1 O1 Li O3 -168.1(3) . . . . ?
S1 O1 Li O5 79.9(6) . . . . ?
S1 O1 Li O6 -43.3(7) . . . . ?
C54 O5 Li O3 139.9(8) . . . . ?
C51 O5 Li O3 -29.1(6) . . . . ?
C54 O5 Li O1 -99.6(9) . . . . ?
C51 O5 Li O1 91.5(6) . . . . ?
C54 O5 Li O6 25.7(9) . . . . ?
C51 O5 Li O6 -143.2(5) . . . . ?
C61 O6 Li O3 -157.6(5) . . . . ?
C64 O6 Li O3 42.2(8) . . . . ?
C61 O6 Li O1 75.4(7) . . . . ?
C64 O6 Li O1 -84.8(7) . . . . ?
C61 O6 Li O5 -50.8(8) . . . . ?
C64 O6 Li O5 148.9(6) . . . . ?
